data_1540602
loop_
_publ_author_name
'Sekine, Kohei'
'Sadamitsu, Yuta'
'Yamada, Tohru'

_publ_section_title
;
 SilverCatalyzed Cascade Carboxylation and Cyclization of
 Trimethyl(2-methylenebut-3-yn-1-yl)silane Derivatives.
;
_journal_issue 22
_journal_name_full 'Organic letters'
_journal_page_first 5706
_journal_page_last 5709
_journal_paper_doi 10.1021/acs.orglett.5b03023
_journal_volume 17
_journal_year 2015
_chemical_formula_moiety 'C13 H12 O2'
_chemical_formula_sum 'C13 H12 O2'
_chemical_formula_weight 200.23
_space_group_crystal_system triclinic
_space_group_IT_number 2
_space_group_name_Hall '-P 1'
_space_group_name_H-M_alt 'P -1'
_symmetry_space_group_name_Hall '-P 1'
_symmetry_space_group_name_H-M 'P -1'
_atom_sites_solution_hydrogens geom
_cell_angle_alpha 102.823(4)
_cell_angle_beta 100.864(4)
_cell_angle_gamma 113.210(4)
_cell_formula_units_Z 2
_cell_length_a 8.1069(11)
_cell_length_b 8.3799(11)
_cell_length_c 8.9188(11)
_cell_measurement_reflns_used 2987
_cell_measurement_temperature 173.(2)
_cell_measurement_theta_max 25.0729
_cell_measurement_theta_min 2.4616
_cell_volume 516.59(12)
_computing_cell_refinement 'SAINT V8.30C (Bruker AXS Inc., 2013)'
_computing_data_reduction 'SAINT V8.30C (Bruker AXS Inc., 2013)'
_computing_structure_refinement 'SHELXL-2013 (Sheldrick, 2013)'
_diffrn_ambient_temperature 173.(2)
_diffrn_detector_area_resol_mean 10.4167
_diffrn_measured_fraction_theta_full 0.949
_diffrn_measured_fraction_theta_max 0.949
_diffrn_measurement_device_type 'Bruker D8 goniometer'
_diffrn_measurement_method 'omega scan'
_diffrn_radiation_type (MoK\a)
_diffrn_radiation_wavelength 0.71073
_diffrn_reflns_av_R_equivalents 0.0292
_diffrn_reflns_limit_h_max 9
_diffrn_reflns_limit_h_min -9
_diffrn_reflns_limit_k_max 8
_diffrn_reflns_limit_k_min -9
_diffrn_reflns_limit_l_max 10
_diffrn_reflns_limit_l_min -10
_diffrn_reflns_number 4588
_diffrn_reflns_theta_full 25.09
_diffrn_reflns_theta_max 25.09
_diffrn_reflns_theta_min 2.46
_exptl_absorpt_coefficient_mu 0.086
_exptl_absorpt_correction_T_max 0.99
_exptl_absorpt_correction_T_min 0.83
_exptl_absorpt_correction_type multi-scan
_exptl_absorpt_process_details 'SADABS V2012/1 (Bruker AXS Inc.)'
_exptl_crystal_colour colorless
_exptl_crystal_density_diffrn 1.294
_exptl_crystal_density_method 'not measured'
_exptl_crystal_description needle
_exptl_crystal_F_000 214
_exptl_crystal_size_max 0.588
_exptl_crystal_size_mid 0.260
_exptl_crystal_size_min 0.146
_refine_diff_density_max 0.216
_refine_diff_density_min -0.252
_refine_ls_extinction_method none
_refine_ls_goodness_of_fit_ref 1.167
_refine_ls_hydrogen_treatment constr
_refine_ls_matrix_type full
_refine_ls_number_parameters 138
_refine_ls_number_reflns 1741
_refine_ls_number_restraints 0
_refine_ls_restrained_S_all 1.167
_refine_ls_R_factor_all 0.0535
_refine_ls_R_factor_gt 0.0411
_refine_ls_shift/su_max 0.003
_refine_ls_shift/su_mean 0.000
_refine_ls_structure_factor_coef Fsqd
_refine_ls_weighting_details
;
w=1/[\s^2^(Fo^2^)+(0.0724P)^2^+0.1359P]
where P=(Fo^2^+2Fc^2^)/3
;
_refine_ls_weighting_scheme calc
_refine_ls_wR_factor_gt 0.1202
_refine_ls_wR_factor_ref 0.1439
_reflns_number_gt 1463
_reflns_number_total 1741
_reflns_threshold_expression 'I > 2\s(I)'
_cod_data_source_file ol5b03023_si_002.cif
_cod_data_source_block I
_cod_database_code 1540602

loop_
_space_group_symop_operation_xyz
'x, y, z'
'-x, -y, -z'

loop_
_atom_site_type_symbol
_atom_site_label
_atom_site_fract_x
_atom_site_fract_y
_atom_site_fract_z
_atom_site_U_iso_or_equiv
_atom_site_adp_type
_atom_site_calc_flag
_atom_site_refinement_flags_adp
_atom_site_refinement_flags_posn
_atom_site_occupancy
O O1 0.1335(2) 0.4545(2) 0.14369(18) 0.0527(5) Uani d . . 1
O O2 0.09023(17) 0.63624(16) 0.34240(14) 0.0330(4) Uani d . . 1
C C1 0.0256(3) 0.4786(3) 0.2102(2) 0.0363(5) Uani d . . 1
C C2 -0.0601(3) 0.6259(2) 0.3998(2) 0.0288(4) Uani d . . 1
C C3 -0.0453(2) 0.7547(2) 0.5283(2) 0.0293(4) Uani d . . 1
H H3 -0.1597 0.7313 0.5532 0.035 Uiso calc U R 1
C C4 0.1162(2) 0.9245(2) 0.6363(2) 0.0275(4) Uani d . . 1
C C5 0.2970(3) 0.9793(2) 0.6190(2) 0.0338(5) Uani d . . 1
H H4 0.3152 0.9041 0.5336 0.041 Uiso calc U R 1
C C6 0.4485(3) 1.1401(3) 0.7233(2) 0.0372(5) Uani d . . 1
H H5 0.5698 1.175 0.7094 0.045 Uiso calc U R 1
C C7 0.4239(3) 1.2503(3) 0.8478(2) 0.0365(5) Uani d . . 1
H H2 0.528 1.3614 0.9198 0.044 Uiso calc U R 1
C C8 0.0925(3) 1.0377(2) 0.7642(2) 0.0291(4) Uani d . . 1
C C9 0.2480(3) 1.1990(2) 0.8678(2) 0.0338(5) Uani d . . 1
H H6 0.2325 1.2755 0.9544 0.041 Uiso calc U R 1
C C10 -0.0960(3) 0.9908(3) 0.7919(2) 0.0388(5) Uani d . . 1
H H7 -0.0831 1.0882 0.8846 0.058 Uiso calc U R 1
H H8 -0.1413 0.874 0.8139 0.058 Uiso calc U R 1
H H9 -0.1865 0.9797 0.6954 0.058 Uiso calc U R 1
C C11 -0.2248(3) 0.4564(2) 0.2975(2) 0.0304(4) Uani d . . 1
C C12 -0.1729(3) 0.3710(2) 0.1847(2) 0.0345(5) Uani d . . 1
H H10 -0.2537 0.2573 0.101 0.041 Uiso calc U R 1
C C13 -0.4132(3) 0.3942(3) 0.3228(3) 0.0418(5) Uani d . . 1
H H11 -0.5017 0.2754 0.2403 0.063 Uiso calc U R 1
H H12 -0.4592 0.4849 0.3145 0.063 Uiso calc U R 1
H H13 -0.4028 0.3813 0.4303 0.063 Uiso calc U R 1

loop_
_atom_site_aniso_label
_atom_site_aniso_U_11
_atom_site_aniso_U_22
_atom_site_aniso_U_33
_atom_site_aniso_U_12
_atom_site_aniso_U_13
_atom_site_aniso_U_23
O1 0.0474(9) 0.0450(9) 0.0546(10) 0.0163(7) 0.0251(8) -0.0029(7)
O2 0.0302(7) 0.0289(7) 0.0342(7) 0.0104(5) 0.0122(6) 0.0038(6)
C1 0.0403(11) 0.0295(10) 0.0346(11) 0.0143(9) 0.0112(9) 0.0057(8)
C2 0.0283(9) 0.0290(9) 0.0301(10) 0.0133(8) 0.0083(8) 0.0113(8)
C3 0.0293(9) 0.0302(9) 0.0313(10) 0.0150(8) 0.0106(8) 0.0114(8)
C4 0.0290(9) 0.0275(9) 0.0275(9) 0.0137(8) 0.0082(8) 0.0106(8)
C5 0.0342(10) 0.0306(9) 0.0340(10) 0.0142(8) 0.0119(8) 0.0060(8)
C6 0.0303(10) 0.0345(10) 0.0405(11) 0.0107(8) 0.0109(9) 0.0082(9)
C7 0.0357(11) 0.0300(10) 0.0337(11) 0.0099(8) 0.0054(9) 0.0060(8)
C8 0.0344(10) 0.0304(9) 0.0270(9) 0.0174(8) 0.0105(8) 0.0114(8)
C9 0.0403(11) 0.0317(10) 0.0276(10) 0.0169(9) 0.0094(8) 0.0061(8)
C10 0.0362(11) 0.0425(11) 0.0364(11) 0.0181(9) 0.0135(9) 0.0080(9)
C11 0.0296(9) 0.0279(9) 0.0316(10) 0.0128(8) 0.0053(8) 0.0101(8)
C12 0.0346(10) 0.0270(9) 0.0321(10) 0.0108(8) 0.0036(8) 0.0039(8)
C13 0.0298(10) 0.0374(11) 0.0473(12) 0.0093(8) 0.0075(9) 0.0090(9)

loop_
_atom_type_symbol
_atom_type_description
_atom_type_scat_dispersion_real
_atom_type_scat_dispersion_imag
_atom_type_scat_source
C C 0.0033 0.0016 'International Tables Vol C Tables 4.2.6.8 and 6.1.1.4'
H H 0.0000 0.0000 'International Tables Vol C Tables 4.2.6.8 and 6.1.1.4'
O O 0.0106 0.0060 'International Tables Vol C Tables 4.2.6.8 and 6.1.1.4'

loop_
_geom_angle_atom_site_label_1
_geom_angle_atom_site_label_2
_geom_angle_atom_site_label_3
_geom_angle
C2 O2 C1 107.96(14)
O1 C1 O2 119.83(18)
O1 C1 C12 132.93(19)
O2 C1 C12 107.23(16)
C3 C2 O2 123.31(16)
C3 C2 C11 128.80(17)
O2 C2 C11 107.89(15)
C2 C3 C4 131.00(17)
C2 C3 H3 114.5
C4 C3 H3 114.5
C5 C4 C8 118.42(16)
C5 C4 C3 122.17(16)
C8 C4 C3 119.41(16)
C6 C5 C4 121.31(18)
C6 C5 H4 119.3
C4 C5 H4 119.3
C5 C6 C7 119.87(18)
C5 C6 H5 120.1
C7 C6 H5 120.1
C9 C7 C6 119.91(17)
C9 C7 H2 120.0
C6 C7 H2 120.0
C9 C8 C4 119.04(17)
C9 C8 C10 118.73(17)
C4 C8 C10 122.23(16)
C7 C9 C8 121.46(17)
C7 C9 H6 119.3
C8 C9 H6 119.3
C8 C10 H7 109.5
C8 C10 H8 109.5
H7 C10 H8 109.5
C8 C10 H9 109.5
H7 C10 H9 109.5
H8 C10 H9 109.5
C12 C11 C2 107.72(16)
C12 C11 C13 128.31(18)
C2 C11 C13 123.95(17)
C11 C12 C1 109.18(17)
C11 C12 H10 125.4
C1 C12 H10 125.4
C11 C13 H11 109.5
C11 C13 H12 109.5
H11 C13 H12 109.5
C11 C13 H13 109.5
H11 C13 H13 109.5
H12 C13 H13 109.5

loop_
_geom_bond_atom_site_label_1
_geom_bond_atom_site_label_2
_geom_bond_distance
O1 C1 1.200(2)
O2 C2 1.388(2)
O2 C1 1.393(2)
C1 C12 1.443(3)
C2 C3 1.338(3)
C2 C11 1.450(3)
C3 C4 1.454(2)
C3 H3 0.95
C4 C5 1.403(2)
C4 C8 1.408(3)
C5 C6 1.378(3)
C5 H4 0.95
C6 C7 1.378(3)
C6 H5 0.95
C7 C9 1.377(3)
C7 H2 0.95
C8 C9 1.390(3)
C8 C10 1.504(2)
C9 H6 0.95
C10 H7 0.98
C10 H8 0.98
C10 H9 0.98
C11 C12 1.334(3)
C11 C13 1.486(3)
C12 H10 0.95
C13 H11 0.98
C13 H12 0.98
C13 H13 0.98

loop_
_geom_torsion_atom_site_label_1
_geom_torsion_atom_site_label_2
_geom_torsion_atom_site_label_3
_geom_torsion_atom_site_label_4
_geom_torsion
C2 O2 C1 O1 -177.48(17)
C2 O2 C1 C12 1.32(19)
C1 O2 C2 C3 178.93(16)
C1 O2 C2 C11 -0.84(18)
O2 C2 C3 C4 -1.0(3)
C11 C2 C3 C4 178.67(17)
C2 C3 C4 C5 -1.0(3)
C2 C3 C4 C8 179.73(17)
C8 C4 C5 C6 -0.3(3)
C3 C4 C5 C6 -179.55(16)
C4 C5 C6 C7 0.1(3)
C5 C6 C7 C9 0.2(3)
C5 C4 C8 C9 0.2(2)
C3 C4 C8 C9 179.43(14)
C5 C4 C8 C10 179.68(15)
C3 C4 C8 C10 -1.0(2)
C6 C7 C9 C8 -0.3(3)
C4 C8 C9 C7 0.1(3)
C10 C8 C9 C7 -179.41(15)
C3 C2 C11 C12 -179.75(17)
O2 C2 C11 C12 0.00(19)
C3 C2 C11 C13 -1.2(3)
O2 C2 C11 C13 178.56(15)
C2 C11 C12 C1 0.81(19)
C13 C11 C12 C1 -177.66(17)
O1 C1 C12 C11 177.2(2)
O2 C1 C12 C11 -1.3(2)
